data_4116055
loop_
_publ_author_name
'Silvia Vivanco'
'Bego\~na Lecea'
'Ana Arrieta'
'Pilar Prieto'
'I\~naki Morao'
'Anthony Linden'
'Fernando P. Coss\'io'

_publ_contact_author_address
; Organisch-chemisches Institut
  Universit\"at Z\"urich
  Winterthurerstrasse 190
  CH-8057 Z\"urich
  Switzerland
;
_publ_contact_author_email alinden@oci.unizh.ch
_publ_contact_author_fax '41 1 635 6812'
_publ_contact_author_name 'Dr. Anthony Linden'
_publ_contact_author_phone '41 1 635 4228'
_publ_section_title
;
 Origins of the Loss of Concertedness in Pericyclic Reactions: Theoretical
 Prediction and Direct Observation of Stepwise Mechanisms in [3 + 2]
 Thermal Cycloadditions
;
_journal_name_full 'Journal of the American Chemical Society'
_journal_page_first 6078
_journal_page_last 6092
_journal_paper_doi 10.1021/ja9945360
_journal_volume 122
_journal_year 2000
_chemical_formula_moiety 'C14 H18 N2 O6 '
_chemical_formula_sum 'C14 H18 N2 O6'
_chemical_formula_weight 310.30
_chemical_melting_point 419(1)
_chemical_name_common ' ?'
_chemical_name_systematic ' (2S*,3R*)-Methyl 2-acetamido-3-(4-methoxyphenyl)-4-nitrobutyrate'
_space_group_IT_number 14
_symmetry_cell_setting monoclinic
_symmetry_Int_Tables_number 14
_symmetry_space_group_name_Hall '-P 2ybc'
_symmetry_space_group_name_H-M 'P 1 21/c 1'
_atom_sites_solution_hydrogens geom
_atom_sites_solution_primary direct
_cell_angle_alpha 90.0
_cell_angle_beta 111.58(1)
_cell_angle_gamma 90.0
_cell_formula_units_Z 4
_cell_length_a 10.600(1)
_cell_length_b 15.514(2)
_cell_length_c 10.014(2)
_cell_measurement_reflns_used 25
_cell_measurement_temperature 173(1)
_cell_measurement_theta_max 18.5
_cell_measurement_theta_min 10.5
_cell_volume 1531.4(4)
_computing_cell_refinement 'MSC/AFC Diffractometer Control Software'
_computing_data_collection
;
MSC/AFC Diffractometer Control Software (Molecular Structure
Corporation, 1991)
;
_computing_data_reduction 'teXsan (Molecular Structure Corporation, 1999)'
_computing_molecular_graphics 'ORTEPII (Johnson, 1976)'
_computing_publication_material 'TEXCIF (Linden, 1999)'
_computing_structure_refinement teXsan
_computing_structure_solution 'SHELXS97 direct methods (Sheldrick, 1997)'
_diffrn_ambient_temperature 173(1)
_diffrn_detector 'scintillation counter'
_diffrn_measured_fraction_theta_full 27.5
_diffrn_measured_fraction_theta_max 0.999
_diffrn_measurement_device_type 'Rigaku AFC5R diffractometer'
_diffrn_measurement_method '\w--2\q scans'
_diffrn_radiation_monochromator graphite
_diffrn_radiation_source 'Rigaku RU200 rotating anode generator'
_diffrn_radiation_type 'Mo K\a'
_diffrn_radiation_wavelength 0.71069
_diffrn_reflns_av_R_equivalents 0.049
_diffrn_reflns_limit_h_max 12
_diffrn_reflns_limit_h_min -13
_diffrn_reflns_limit_k_max 0
_diffrn_reflns_limit_k_min -20
_diffrn_reflns_limit_l_max 13
_diffrn_reflns_limit_l_min 0
_diffrn_reflns_number 3838
_diffrn_reflns_theta_full 0.999
_diffrn_reflns_theta_max 27.5
_diffrn_reflns_theta_min 2.5
_diffrn_standards_decay_% 0
_diffrn_standards_interval_count 150
_diffrn_standards_number 3
_exptl_absorpt_coefficient_mu 0.106
_exptl_absorpt_correction_type none
_exptl_crystal_colour colourless
_exptl_crystal_density_diffrn 1.346
_exptl_crystal_description plate
_exptl_crystal_F_000 656
_exptl_crystal_size_max 0.45
_exptl_crystal_size_mid 0.32
_exptl_crystal_size_min 0.14
_refine_diff_density_max 0.24
_refine_diff_density_min -0.23
_refine_ls_abs_structure_details ' ?'
_refine_ls_extinction_method none
_refine_ls_goodness_of_fit_all 1.392
_refine_ls_goodness_of_fit_ref 1.686
_refine_ls_hydrogen_treatment mixed
_refine_ls_matrix_type full
_refine_ls_number_constraints 0
_refine_ls_number_parameters 203
_refine_ls_number_reflns 1806
_refine_ls_number_restraints 0
_refine_ls_R_factor_all 0.1642
_refine_ls_R_factor_gt 0.0589
_refine_ls_shift/su_max 0.0001
_refine_ls_shift/su_mean 0.0000
_refine_ls_structure_factor_coef F
_refine_ls_weighting_details '1/[^2^(F~o~) + (0.005F~o~)^2^]'
_refine_ls_weighting_scheme calc
_refine_ls_wR_factor_all 0.0549
_refine_ls_wR_factor_gt 0.0463
_refine_ls_wR_factor_ref 0.0463
_reflns_number_gt 1806
_reflns_number_total 3506
_reflns_threshold_expression 'I > 2\s(I)'
_cod_data_source_file ja9945360_2.cif
_cod_data_source_block 5bc_(L0003)
_cod_original_cell_volume 1531.3(4)
_cod_original_formula_sum 'C14 H18 N2 O6 '
_cod_database_code 4116055

loop_
_symmetry_equiv_pos_as_xyz
'+x,  +y,  +z'
'-x, 1/2+y, 1/2-z'
'-x,  -y,  -z'
'+x, 1/2-y, 1/2+z'

loop_
_atom_site_label
_atom_site_fract_x
_atom_site_fract_y
_atom_site_fract_z
_atom_site_U_iso_or_equiv
_atom_site_adp_type
_atom_site_occupancy
_atom_site_calc_flag
_atom_site_calc_attached_atom
_atom_site_type_symbol
O1 -0.4858(2) 0.2355(2) 0.7899(3) 0.042(1) Uani 1 d ? O
O2 -0.1824(3) 0.3142(2) 0.5519(3) 0.044(1) Uani 1 d ? O
O3 -0.0651(2) 0.3027(2) 0.7880(3) 0.031(1) Uani 1 d ? O
O4 0.3033(2) 0.0200(2) 0.8969(3) 0.033(1) Uani 1 d ? O
O5 -0.3274(3) -0.0759(2) 0.7186(3) 0.054(1) Uani 1 d ? O
O6 -0.3405(3) -0.0262(2) 0.5144(3) 0.040(1) Uani 1 d ? O
N1 -0.4076(3) 0.2525(2) 0.6092(3) 0.024(1) Uani 1 d ? n
N2 -0.3341(3) -0.0164(2) 0.6381(4) 0.029(1) Uani 1 d ? n
C2 -0.2700(3) 0.2261(2) 0.6937(4) 0.024(1) Uani 1 d ? C
C3 -0.2444(3) 0.1332(2) 0.6509(4) 0.022(1) Uani 1 d ? C
C4 -0.3366(3) 0.0727(2) 0.6918(4) 0.028(1) Uani 1 d ? C
C5 -0.5073(3) 0.2529(2) 0.6637(4) 0.029(1) Uani 1 d ? C
C6 -0.6456(3) 0.2742(3) 0.5571(4) 0.037(2) Uani 1 d ? C
C7 -0.1705(4) 0.2868(2) 0.6678(4) 0.026(1) Uani 1 d ? C
C8 0.0462(4) 0.3489(2) 0.7711(4) 0.038(2) Uani 1 d ? C
C9 -0.0961(3) 0.1056(2) 0.7141(4) 0.020(1) Uani 1 d ? C
C10 -0.0302(3) 0.0927(2) 0.8613(4) 0.022(1) Uani 1 d ? C
C11 0.1017(3) 0.0647(2) 0.9175(4) 0.024(1) Uani 1 d ? C
C12 0.1732(3) 0.0492(2) 0.8284(4) 0.024(1) Uani 1 d ? C
C13 0.1116(3) 0.0642(3) 0.6825(4) 0.029(1) Uani 1 d ? C
C14 -0.0226(3) 0.0916(2) 0.6277(4) 0.026(1) Uani 1 d ? C
C15 0.3805(4) 0.0030(3) 0.8093(4) 0.050(2) Uani 1 d ? C
H1 -0.431(3) 0.263(2) 0.514(3) 0.019(9) Uiso 1 d ? H
H2 -0.257 0.227 0.793 0.028 Uiso 1 calc C2 H
H3 -0.272 0.132 0.549 0.026 Uiso 1 calc C3 H
H10 -0.078 0.103 0.924 0.026 Uiso 1 calc C10 H
H11 0.144 0.056 1.018 0.028 Uiso 1 calc C11 H
H13 0.160 0.056 0.621 0.035 Uiso 1 calc C13 H
H14 -0.065 0.101 0.527 0.031 Uiso 1 calc C14 H
H41 -0.427 0.094 0.652 0.034 Uiso 1 calc C4 H
H42 -0.308 0.071 0.794 0.034 Uiso 1 calc C4 H
H61 -0.663 0.334 0.563 0.044 Uiso 1 calc C6 H
H62 -0.712 0.241 0.577 0.044 Uiso 1 calc C6 H
H63 -0.649 0.261 0.463 0.044 Uiso 1 calc C6 H
H81 0.081 0.316 0.712 0.046 Uiso 1 calc C8 H
H82 0.116 0.358 0.863 0.046 Uiso 1 calc C8 H
H83 0.015 0.403 0.727 0.046 Uiso 1 calc C8 H
H151 0.336 -0.039 0.740 0.060 Uiso 1 calc C15 H
H152 0.468 -0.017 0.868 0.060 Uiso 1 calc C15 H
H153 0.389 0.055 0.762 0.060 Uiso 1 calc C15 H

loop_
_atom_site_aniso_label
_atom_site_aniso_U_11
_atom_site_aniso_U_22
_atom_site_aniso_U_33
_atom_site_aniso_U_23
_atom_site_aniso_U_13
_atom_site_aniso_U_12
_atom_site_aniso_type_symbol
O1 0.032(2) 0.069(2) 0.027(2) 0.005(2) 0.015(1) 0.011(1) O
O2 0.043(2) 0.060(2) 0.026(2) 0.007(1) 0.009(1) -0.019(2) O
O3 0.029(1) 0.030(2) 0.029(2) 0.002(1) 0.004(1) -0.007(1) O
O4 0.020(1) 0.049(2) 0.028(1) 0.002(1) 0.008(1) 0.007(1) O
O5 0.082(2) 0.033(2) 0.049(2) 0.012(2) 0.026(2) 0.005(2) O
O6 0.048(2) 0.045(2) 0.028(2) -0.008(1) 0.015(1) -0.003(1) O
N1 0.020(2) 0.033(2) 0.018(2) 0.007(2) 0.006(1) 0.005(1) n
N2 0.017(2) 0.030(2) 0.036(2) -0.001(2) 0.004(1) 0.000(1) n
C2 0.022(2) 0.028(2) 0.022(2) 0.003(2) 0.008(2) 0.002(2) C
C3 0.020(2) 0.027(2) 0.019(2) 0.000(2) 0.007(2) 0.000(2) C
C4 0.025(2) 0.029(2) 0.032(2) -0.005(2) 0.012(2) 0.001(2) C
C5 0.029(2) 0.030(2) 0.028(2) -0.001(2) 0.010(2) 0.003(2) C
C6 0.025(2) 0.047(3) 0.038(2) -0.001(2) 0.010(2) 0.010(2) C
C7 0.028(2) 0.025(2) 0.024(2) 0.002(2) 0.010(2) 0.001(2) C
C8 0.025(2) 0.034(2) 0.051(3) 0.006(2) 0.007(2) -0.009(2) C
C9 0.017(2) 0.019(2) 0.023(2) 0.002(2) 0.007(2) 0.000(1) C
C10 0.023(2) 0.024(2) 0.022(2) -0.003(2) 0.011(2) -0.002(2) C
C11 0.023(2) 0.027(2) 0.018(2) 0.002(2) 0.004(2) 0.000(2) C
C12 0.017(2) 0.025(2) 0.028(2) -0.002(2) 0.007(2) -0.002(2) C
C13 0.023(2) 0.043(3) 0.027(2) 0.001(2) 0.015(2) 0.002(2) C
C14 0.024(2) 0.034(2) 0.019(2) 0.002(2) 0.007(2) 0.001(2) C
C15 0.029(2) 0.081(4) 0.042(3) 0.001(3) 0.016(2) 0.023(2) C

loop_
_atom_type_symbol
_atom_type_description
_atom_type_number_in_cell
_atom_type_scat_dispersion_real
_atom_type_scat_dispersion_imag
_atom_type_scat_source
C C 56 0.0030 0.0020
; International Tables for Crystallography (1992).
Vol. C, Tables 4.2.6.8 and 6.1.1.1
;
H H 72 0.0000 0.0000
; International Tables for Crystallography (1992).
Vol. C, Table 6.1.1.2
;
N N 8 0.0060 0.0030
; International Tables for Crystallography (1992).
Vol. C, Tables 4.2.6.8 and 6.1.1.1
;
O O 24 0.0110 0.0060
; International Tables for Crystallography (1992).
Vol. C, Tables 4.2.6.8 and 6.1.1.1
;

loop_
_geom_angle_atom_site_label_1
_geom_angle_atom_site_label_2
_geom_angle_atom_site_label_3
_geom_angle
_geom_angle_publ_flag
C7 O3 C8 115.9(3) yes
C12 O4 C15 116.8(3) yes
C2 N1 C5 122.1(3) yes
O5 N2 O6 123.2(3) yes
O5 N2 C4 118.2(3) yes
O6 N2 C4 118.6(3) yes
N1 C2 C3 109.9(3) yes
N1 C2 C7 109.9(3) yes
C3 C2 C7 109.2(3) yes
C2 C3 C4 107.7(3) yes
C2 C3 C9 113.8(3) yes
C4 C3 C9 112.5(3) yes
N2 C4 C3 112.3(3) yes
O1 C5 N1 122.4(3) yes
O1 C5 C6 123.0(3) yes
N1 C5 C6 114.6(3) yes
O2 C7 O3 124.4(3) yes
O2 C7 C2 123.9(3) yes
O3 C7 C2 111.6(3) yes
C3 C9 C10 121.2(3) yes
C3 C9 C14 121.2(3) yes
C10 C9 C14 117.5(3) yes
C9 C10 C11 121.2(3) yes
C10 C11 C12 120.4(3) yes
O4 C12 C11 115.0(3) yes
O4 C12 C13 125.5(3) yes
C11 C12 C13 119.5(3) yes
C12 C13 C14 119.1(3) yes
C9 C14 C13 122.2(3) yes
C2 N1 H1 119(2) no
C5 N1 H1 118(2) no
N1 C2 H2 109.3 no
C3 C2 H2 109.3 no
C7 C2 H2 109.3 no
C2 C3 H3 107.5 no
C4 C3 H3 107.5 no
C9 C3 H3 107.5 no
N2 C4 H41 108.8 no
N2 C4 H42 108.8 no
C3 C4 H41 108.8 no
C3 C4 H42 108.8 no
H41 C4 H42 109.5 no
C5 C6 H61 109.5 no
C5 C6 H62 109.5 no
C5 C6 H63 109.5 no
H61 C6 H62 109.5 no
H61 C6 H63 109.5 no
H62 C6 H63 109.5 no
O3 C8 H81 109.5 no
O3 C8 H82 109.5 no
O3 C8 H83 109.5 no
H81 C8 H82 109.5 no
H81 C8 H83 109.5 no
H82 C8 H83 109.5 no
C9 C10 H10 119.4 no
C11 C10 H10 119.4 no
C10 C11 H11 119.8 no
C12 C11 H11 119.8 no
C12 C13 H13 120.5 no
C14 C13 H13 120.5 no
C9 C14 H14 118.9 no
C13 C14 H14 118.9 no
O4 C15 H151 109.5 no
O4 C15 H152 109.5 no
O4 C15 H153 109.5 no
H151 C15 H152 109.5 no
H151 C15 H153 109.5 no
H152 C15 H153 109.5 no

loop_
_geom_bond_atom_site_label_1
_geom_bond_atom_site_label_2
_geom_bond_distance
_geom_bond_publ_flag
O1 C5 1.228(4) yes
O2 C7 1.198(4) yes
O3 C7 1.329(4) yes
O3 C8 1.444(4) yes
O4 C12 1.372(4) yes
O4 C15 1.427(4) yes
O5 N2 1.209(4) yes
O6 N2 1.225(4) yes
N1 C2 1.451(4) yes
N1 C5 1.356(4) yes
N2 C4 1.487(5) yes
C2 C3 1.555(5) yes
C2 C7 1.506(5) yes
C3 C4 1.515(5) yes
C3 C9 1.524(4) yes
C5 C6 1.499(5) yes
C9 C10 1.394(4) yes
C9 C14 1.378(4) yes
C10 C11 1.372(4) yes
C11 C12 1.388(5) yes
C12 C13 1.383(5) yes
C13 C14 1.389(4) yes
N1 H1 0.91(3) no
C2 H2 0.95 no
C3 H3 0.95 no
C4 H41 0.95 no
C4 H42 0.95 no
C6 H61 0.95 no
C6 H62 0.95 no
C6 H63 0.95 no
C8 H81 0.95 no
C8 H82 0.95 no
C8 H83 0.95 no
C10 H10 0.95 no
C11 H11 0.95 no
C13 H13 0.95 no
C14 H14 0.95 no
C15 H151 0.95 no
C15 H152 0.95 no
C15 H153 0.95 no

loop_
_geom_hbond_atom_site_label_D
_geom_hbond_atom_site_label_H
_geom_hbond_atom_site_label_A
_geom_hbond_distance_DH
_geom_hbond_distance_HA
_geom_hbond_distance_DA
_geom_hbond_angle_DHA
_geom_hbond_site_symmetry_A
_geom_hbond_publ_flag
N1 H1 O1 0.91(3) 2.10(3) 2.999(4) 170(3) 4_554 yes

loop_
_geom_torsion_atom_site_label_1
_geom_torsion_atom_site_label_2
_geom_torsion_atom_site_label_3
_geom_torsion_atom_site_label_4
_geom_torsion
_geom_torsion_publ_flag
O1 C5 N1 C2 4.2(6) no
O2 C7 O3 C8 -6.5(5) no
O2 C7 C2 N1 -42.0(5) no
O2 C7 C2 C3 78.7(4) no
O3 C7 C2 N1 141.0(3) no
O3 C7 C2 C3 -98.3(3) no
O4 C12 C11 C10 -178.9(3) no
O4 C12 C13 C14 178.2(3) no
O5 N2 C4 C3 136.0(3) no
O6 N2 C4 C3 -44.7(4) no
N1 C2 C3 C4 -64.8(3) no
N1 C2 C3 C9 169.7(3) no
N2 C4 C3 C2 172.3(3) no
N2 C4 C3 C9 -61.4(4) no
C2 N1 C5 C6 -174.6(3) no
C2 C3 C9 C10 67.7(4) no
C2 C3 C9 C14 -113.0(4) no
C2 C7 O3 C8 170.5(3) no
C3 C2 N1 C5 102.6(4) no
C3 C9 C10 C11 177.5(3) no
C3 C9 C14 C13 -178.3(3) no
C4 C3 C2 C7 174.6(3) no
C4 C3 C9 C10 -55.2(4) no
C4 C3 C9 C14 124.1(4) no
C5 N1 C2 C7 -137.2(3) no
C7 C2 C3 C9 49.1(4) no
C9 C10 C11 C12 0.5(5) no
C9 C14 C13 C12 1.0(6) no
C10 C9 C14 C13 1.1(5) no
C10 C11 C12 C13 1.6(5) no
C11 C10 C9 C14 -1.8(5) no
C11 C12 O4 C15 179.9(3) no
C11 C12 C13 C14 -2.3(6) no
C13 C12 O4 C15 -0.7(5) no
